data_4027806
loop_
_publ_author_name
'Hoppe, R.'
'Bachmann, B.'
'Mueller, B.G.'
'Milicev, S.'
'Zemva, B.'
'Lutar, K.'

_publ_section_title
;
 Potassium tetrafluoroargentate(III): preparation, crystal structureand
 vibrational spectra
;
_journal_name_full 'European Journal of Solid State Inorganic Chemistry'
_journal_page_first 1335
_journal_page_last 1346
_journal_volume 28
_journal_year 1991
_chemical_formula_sum 'Ag F4 K'
_chemical_name_systematic 'K (Ag F4)'
_space_group_IT_number 140
_symmetry_space_group_name_Hall '-I 4 2c'
_symmetry_space_group_name_H-M 'I 4/m c m'
_cell_angle_alpha 90
_cell_angle_beta 90
_cell_angle_gamma 90
_cell_formula_units_Z 4
_cell_length_a 5.847
_cell_length_b 5.847
_cell_length_c 11.553
_cell_volume 394.967
_citation_journal_id_ASTM EJSCE5
_cod_data_source_file silver1-2_241.cif
_cod_data_source_block Ag1F4K1
_cod_original_cell_volume 394.9672
_cod_original_formula_sum 'Ag1 F4 K1'
_cod_database_code 4027806

loop_
_symmetry_equiv_pos_as_xyz
x,y,z
-y,x,z
-x,-y,z
y,-x,z
x,-y,-z+1/2
y,x,-z+1/2
-x,y,-z+1/2
-y,-x,-z+1/2
-x,-y,-z
y,-x,-z
x,y,-z
-y,x,-z
-x,y,z-1/2
-y,-x,z-1/2
x,-y,z-1/2
y,x,z-1/2
x+1/2,y+1/2,z+1/2
-y+1/2,x+1/2,z+1/2
-x+1/2,-y+1/2,z+1/2
y+1/2,-x+1/2,z+1/2
x+1/2,-y+1/2,-z+1
y+1/2,x+1/2,-z+1
-x+1/2,y+1/2,-z+1
-y+1/2,-x+1/2,-z+1
-x+1/2,-y+1/2,-z+1/2
y+1/2,-x+1/2,-z+1/2
x+1/2,y+1/2,-z+1/2
-y+1/2,x+1/2,-z+1/2
-x+1/2,y+1/2,z
-y+1/2,-x+1/2,z
x+1/2,-y+1/2,z
y+1/2,x+1/2,z

loop_
_atom_site_label
_atom_site_type_symbol
_atom_site_fract_x
_atom_site_fract_y
_atom_site_fract_z
_atom_site_occupancy
_atom_site_U_iso_or_equiv
Ag1 Ag+3 0 0.5 0 1 0.0
K1 K+1 0 0 0.25 1 0.0
F1 F-1 0.1626 0.6626 0.1142 1 0.0
